data_7116335
loop_
_publ_author_name
'Raymond C. F. Jones'
'Alexander Chatterley'
'Romain Marty'
'W. Martin Owton'
'Mark R. J. Elsegood'

_publ_section_title
;
 Isoxazole to oxazole: a mild and unexpected transformation
;
_journal_name_full Chem.Commun.
_journal_page_first 1112
_journal_paper_doi 10.1039/C4cc07999J
_journal_volume 51
_journal_year 2015
_chemical_formula_moiety 'C13 H13 N O4'
_chemical_formula_sum 'C13 H13 N O4'
_chemical_formula_weight 247.24
_space_group_crystal_system monoclinic
_space_group_IT_number 14
_space_group_name_Hall '-P 2yn'
_space_group_name_H-M_alt 'P 1 21/n 1'
_symmetry_space_group_name_Hall '-P 2yn'
_symmetry_space_group_name_H-M 'P 1 21/n 1'
_atom_sites_solution_hydrogens mixed
_atom_sites_solution_primary direct
_atom_sites_solution_secondary difmap
_audit_creation_method SHELXL-2012
_audit_update_record
;
2013-09-24 deposited with the CCDC.
2014-12-02 downloaded from the CCDC.
;
_cell_angle_alpha 90
_cell_angle_beta 97.7388(18)
_cell_angle_gamma 90
_cell_formula_units_Z 4
_cell_length_a 5.5001(6)
_cell_length_b 15.2463(18)
_cell_length_c 13.6680(16)
_cell_measurement_reflns_used 6269
_cell_measurement_temperature 150(2)
_cell_measurement_theta_max 30.56
_cell_measurement_theta_min 2.67
_cell_volume 1135.7(2)
_computing_cell_refinement 'Bruker SAINT'
_computing_data_collection 'Bruker APEX 2'
_computing_data_reduction 'Bruker SAINT'
_computing_molecular_graphics 'Bruker SHELXTL'
_computing_publication_material 'Bruker SHELXTL'
_computing_structure_refinement 'SHELXL-2012 (Sheldrick, 2012)'
_computing_structure_solution 'SHELXS-97 (Sheldrick, 2008)'
_diffrn_ambient_temperature 150(2)
_diffrn_measured_fraction_theta_full 1.000
_diffrn_measured_fraction_theta_max 0.990
_diffrn_measurement_device_type 'Bruker APEX 2 CCD diffractometer'
_diffrn_measurement_method '\w rotation with narrow frames'
_diffrn_radiation_type MoK\a
_diffrn_radiation_wavelength 0.71073
_diffrn_reflns_av_R_equivalents 0.0263
_diffrn_reflns_av_unetI/netI 0.0204
_diffrn_reflns_Laue_measured_fraction_full 1.000
_diffrn_reflns_Laue_measured_fraction_max 0.990
_diffrn_reflns_limit_h_max 7
_diffrn_reflns_limit_h_min -7
_diffrn_reflns_limit_k_max 21
_diffrn_reflns_limit_k_min -21
_diffrn_reflns_limit_l_max 19
_diffrn_reflns_limit_l_min -19
_diffrn_reflns_number 12997
_diffrn_reflns_point_group_measured_fraction_full 1.000
_diffrn_reflns_point_group_measured_fraction_max 0.990
_diffrn_reflns_theta_full 25.242
_diffrn_reflns_theta_max 30.578
_diffrn_reflns_theta_min 2.011
_diffrn_source 'fine-focus sealed tube'
_diffrn_standards_decay_% 0
_diffrn_standards_number 0
_exptl_absorpt_coefficient_mu 0.108
_exptl_absorpt_correction_T_max 0.960
_exptl_absorpt_correction_T_min 0.898
_exptl_absorpt_correction_type multi-scan
_exptl_absorpt_process_details 'SADABS v2009/1, Sheldrick, G.M., (2009)'
_exptl_crystal_colour colourless
_exptl_crystal_density_diffrn 1.446
_exptl_crystal_description block
_exptl_crystal_F_000 520
_exptl_crystal_size_max 1.020
_exptl_crystal_size_mid 0.790
_exptl_crystal_size_min 0.380
_refine_diff_density_max 0.419
_refine_diff_density_min -0.217
_refine_diff_density_rms 0.054
_refine_ls_extinction_method none
_refine_ls_goodness_of_fit_ref 1.048
_refine_ls_hydrogen_treatment mixed
_refine_ls_matrix_type full
_refine_ls_number_parameters 201
_refine_ls_number_reflns 3446
_refine_ls_number_restraints 35
_refine_ls_restrained_S_all 1.043
_refine_ls_R_factor_all 0.0512
_refine_ls_R_factor_gt 0.0451
_refine_ls_shift/su_max 0.000
_refine_ls_shift/su_mean 0.000
_refine_ls_structure_factor_coef Fsqd
_refine_ls_weighting_details
; 
 w=1/[\s^2^(Fo^2^)+(0.0800P)^2^+0.2403P] 
 where P=(Fo^2^+2Fc^2^)/3 
;
_refine_ls_weighting_scheme calc
_refine_ls_wR_factor_gt 0.1257
_refine_ls_wR_factor_ref 0.1314
_reflns_Friedel_coverage 0.000
_reflns_number_gt 2970
_reflns_number_total 3446
_reflns_threshold_expression 'I > 2\s(I)'
_cod_data_source_file c4cc07999j2.cif
_cod_data_source_block 7a
_cod_depositor_comments
;
The following automatic conversions were performed:

data name '_iucr_refine_instruction_details' was replaced with
'_iucr_refine_instructions_details' as specified in the replacement
file 'data/replacement-values/replacement_tags.lst'.

Automatic conversion script
Id: cif_correct_tags 9268 2022-04-12 08:56:07Z antanas 
;
_cod_database_code 7116335
_shelx_space_group_comment
; 
The symmetry employed for this shelxl refinement is uniquely defined 
by the following loop, which should always be used as a source of 
symmetry information in preference to the above space-group names. 
They are only intended as comments. 
;
_shelx_estimated_absorpt_t_min 0.898
_shelx_estimated_absorpt_t_max 0.960
_shelxl_version_number 2012-6

loop_
_space_group_symop_operation_xyz
'x, y, z'
'-x+1/2, y+1/2, -z+1/2'
'-x, -y, -z'
'x-1/2, -y-1/2, z-1/2'

loop_
_atom_site_label
_atom_site_type_symbol
_atom_site_fract_x
_atom_site_fract_y
_atom_site_fract_z
_atom_site_U_iso_or_equiv
_atom_site_adp_type
_atom_site_occupancy
_atom_site_site_symmetry_order
_atom_site_calc_flag
_atom_site_refinement_flags_posn
_atom_site_refinement_flags_adp
_atom_site_refinement_flags_occupancy
_atom_site_disorder_assembly
_atom_site_disorder_group
C1 C 0.13899(18) 0.50029(6) 0.73465(7) 0.0213(2) Uani 1 1 d . . . . .
C2 C 0.02346(19) 0.50237(6) 0.81767(7) 0.0225(2) Uani 1 1 d . . . A .
O1 O -0.16208(15) 0.45174(5) 0.83427(6) 0.02943(19) Uani 1 1 d . . . . .
H1A H -0.198(4) 0.4131(14) 0.7766(16) 0.061(6) Uiso 1 1 d . . . . .
C3 C 0.1069(2) 0.56371(7) 0.90150(8) 0.0280(2) Uani 1 1 d . U . . .
H3A H 0.2256 0.5326 0.9504 0.034 Uiso 0.855(4) 1 calc R U P A 1
H3B H -0.0362 0.5799 0.9345 0.034 Uiso 0.855(4) 1 calc R U P A 1
H3C H 0.0893 0.5343 0.9647 0.034 Uiso 0.145(4) 1 calc R U P A 2
H3D H 0.0002 0.6163 0.8959 0.034 Uiso 0.145(4) 1 calc R U P A 2
C4 C 0.2250(2) 0.64604(8) 0.86986(9) 0.0264(3) Uani 0.855(4) 1 d . U P A 1
H4A H 0.2959 0.6797 0.9288 0.032 Uiso 0.855(4) 1 calc R U P A 1
H4B H 0.1001 0.6831 0.8306 0.032 Uiso 0.855(4) 1 calc R U P A 1
C5 C 0.4284(2) 0.62229(8) 0.80740(8) 0.0286(2) Uani 1 1 d . U . . .
H5A H 0.4873 0.6766 0.7786 0.034 Uiso 0.855(4) 1 calc R U P A 1
H5B H 0.5682 0.5962 0.8509 0.034 Uiso 0.855(4) 1 calc R U P A 1
H5C H 0.6080 0.6305 0.8114 0.034 Uiso 0.145(4) 1 calc R U P A 2
H5D H 0.3490 0.6798 0.7920 0.034 Uiso 0.145(4) 1 calc R U P A 2
C6 C 0.34399(19) 0.55883(7) 0.72539(8) 0.0233(2) Uani 1 1 d . . . A .
O2 O 0.44831(16) 0.55463(6) 0.65078(6) 0.03044(19) Uani 1 1 d . . . . .
C4X C 0.3702(14) 0.5919(6) 0.9025(6) 0.0293(19) Uani 0.145(4) 1 d . U P A 2
H4C H 0.4064 0.6397 0.9514 0.035 Uiso 0.145(4) 1 calc R U P A 2
H4D H 0.4787 0.5419 0.9245 0.035 Uiso 0.145(4) 1 calc R U P A 2
N1 N 0.08777(17) 0.44484(6) 0.65030(6) 0.02339(19) Uani 1 1 d . . . . .
H1 H 0.186(3) 0.4568(11) 0.6036(13) 0.042(4) Uiso 1 1 d . . . . .
C7 C -0.07395(19) 0.37978(7) 0.62977(7) 0.0233(2) Uani 1 1 d . . . . .
O3 O -0.21874(18) 0.35540(7) 0.68811(7) 0.0408(2) Uani 1 1 d . . . . .
C8 C -0.07667(18) 0.33236(6) 0.53416(7) 0.0215(2) Uani 1 1 d . . . . .
C9 C 0.09244(18) 0.34448(7) 0.46663(7) 0.0227(2) Uani 1 1 d . . . . .
O4 O 0.26533(15) 0.40812(6) 0.48428(6) 0.02946(19) Uani 1 1 d . . . . .
H4 H 0.356(3) 0.4140(12) 0.4339(14) 0.050(5) Uiso 1 1 d . . . . .
C10 C 0.0831(2) 0.29043(7) 0.38345(8) 0.0265(2) Uani 1 1 d . . . . .
H10 H 0.203(3) 0.2996(11) 0.3378(11) 0.033(4) Uiso 1 1 d . . . . .
C11 C -0.0971(2) 0.22665(7) 0.36500(8) 0.0289(2) Uani 1 1 d . . . . .
H11 H -0.101(3) 0.1888(11) 0.3065(12) 0.039(4) Uiso 1 1 d . . . . .
C12 C -0.2721(2) 0.21606(7) 0.42901(8) 0.0297(2) Uani 1 1 d . . . . .
H12 H -0.411(3) 0.1685(9) 0.4077(11) 0.026(3) Uiso 1 1 d . . . . .
C13 C -0.25934(19) 0.26839(7) 0.51249(8) 0.0257(2) Uani 1 1 d . . . . .
H13 H -0.374(3) 0.2599(10) 0.5589(11) 0.030(3) Uiso 1 1 d . . . . .

loop_
_atom_site_aniso_label
_atom_site_aniso_U_11
_atom_site_aniso_U_22
_atom_site_aniso_U_33
_atom_site_aniso_U_23
_atom_site_aniso_U_13
_atom_site_aniso_U_12
C1 0.0229(4) 0.0214(4) 0.0204(4) 0.0003(3) 0.0057(3) -0.0006(3)
C2 0.0236(4) 0.0226(4) 0.0223(4) 0.0017(3) 0.0064(3) 0.0017(3)
O1 0.0318(4) 0.0307(4) 0.0285(4) -0.0031(3) 0.0140(3) -0.0068(3)
C3 0.0298(5) 0.0319(5) 0.0231(5) -0.0032(4) 0.0072(4) -0.0018(4)
C4 0.0285(6) 0.0273(6) 0.0243(6) -0.0043(4) 0.0069(4) -0.0019(4)
C5 0.0259(5) 0.0312(5) 0.0296(5) -0.0056(4) 0.0067(4) -0.0056(4)
C6 0.0229(4) 0.0236(4) 0.0240(5) 0.0011(3) 0.0054(3) -0.0009(3)
O2 0.0315(4) 0.0335(4) 0.0290(4) -0.0019(3) 0.0140(3) -0.0072(3)
C4X 0.026(3) 0.036(4) 0.026(3) -0.003(3) 0.004(3) -0.001(3)
N1 0.0262(4) 0.0240(4) 0.0214(4) -0.0011(3) 0.0086(3) -0.0041(3)
C7 0.0244(5) 0.0230(4) 0.0234(4) 0.0002(3) 0.0069(3) -0.0011(3)
O3 0.0476(5) 0.0451(5) 0.0349(5) -0.0126(4) 0.0243(4) -0.0229(4)
C8 0.0218(4) 0.0213(4) 0.0220(4) 0.0008(3) 0.0054(3) 0.0002(3)
C9 0.0216(4) 0.0243(5) 0.0225(4) 0.0024(3) 0.0043(3) -0.0002(3)
O4 0.0290(4) 0.0345(4) 0.0272(4) -0.0049(3) 0.0124(3) -0.0098(3)
C10 0.0276(5) 0.0299(5) 0.0226(5) -0.0004(4) 0.0061(4) 0.0011(4)
C11 0.0338(5) 0.0280(5) 0.0246(5) -0.0030(4) 0.0033(4) 0.0001(4)
C12 0.0318(5) 0.0276(5) 0.0298(5) -0.0017(4) 0.0046(4) -0.0053(4)
C13 0.0258(5) 0.0248(5) 0.0274(5) 0.0007(4) 0.0062(4) -0.0030(4)

loop_
_atom_type_symbol
_atom_type_description
_atom_type_scat_dispersion_real
_atom_type_scat_dispersion_imag
_atom_type_scat_source
C C 0.0033 0.0016 'International Tables Vol C Tables 4.2.6.8 and 6.1.1.4'
H H 0.0000 0.0000 'International Tables Vol C Tables 4.2.6.8 and 6.1.1.4'
N N 0.0061 0.0033 'International Tables Vol C Tables 4.2.6.8 and 6.1.1.4'
O O 0.0106 0.0060 'International Tables Vol C Tables 4.2.6.8 and 6.1.1.4'

loop_
_geom_angle_atom_site_label_1
_geom_angle_atom_site_label_2
_geom_angle_atom_site_label_3
_geom_angle
C2 C1 N1 128.19(9)
C2 C1 C6 120.47(9)
N1 C1 C6 111.33(8)
O1 C2 C1 125.55(9)
O1 C2 C3 113.33(9)
C1 C2 C3 121.11(9)
C2 O1 H1A 106.8(12)
C2 C3 C4 113.57(9)
C2 C3 C4X 112.3(3)
C2 C3 H3A 108.9
C4 C3 H3A 108.9
C2 C3 H3B 108.9
C4 C3 H3B 108.9
H3A C3 H3B 107.7
C2 C3 H3C 109.2
C4X C3 H3C 109.2
C2 C3 H3D 109.2
C4X C3 H3D 109.2
H3C C3 H3D 107.9
C3 C4 C5 109.72(10)
C3 C4 H4A 109.7
C5 C4 H4A 109.7
C3 C4 H4B 109.7
C5 C4 H4B 109.7
H4A C4 H4B 108.2
C4X C5 C6 112.2(3)
C6 C5 C4 112.96(9)
C6 C5 H5A 109.0
C4 C5 H5A 109.0
C6 C5 H5B 109.0
C4 C5 H5B 109.0
H5A C5 H5B 107.8
C4X C5 H5C 109.2
C6 C5 H5C 109.2
C4X C5 H5D 109.2
C6 C5 H5D 109.2
H5C C5 H5D 107.9
O2 C6 C1 119.35(9)
O2 C6 C5 121.07(9)
C1 C6 C5 119.57(9)
C5 C4X C3 114.1(5)
C5 C4X H4C 108.7
C3 C4X H4C 108.7
C5 C4X H4D 108.7
C3 C4X H4D 108.7
H4C C4X H4D 107.6
C7 N1 C1 131.51(9)
C7 N1 H1 116.2(11)
C1 N1 H1 112.2(11)
O3 C7 N1 123.16(10)
O3 C7 C8 118.69(9)
N1 C7 C8 118.13(9)
C13 C8 C9 118.06(9)
C13 C8 C7 116.38(9)
C9 C8 C7 125.53(9)
O4 C9 C10 120.91(9)
O4 C9 C8 119.09(9)
C10 C9 C8 120.00(9)
C9 O4 H4 112.3(12)
C11 C10 C9 120.52(10)
C11 C10 H10 120.8(9)
C9 C10 H10 118.6(9)
C10 C11 C12 120.24(10)
C10 C11 H11 119.7(10)
C12 C11 H11 120.0(10)
C13 C12 C11 119.15(10)
C13 C12 H12 124.9(8)
C11 C12 H12 115.9(8)
C12 C13 C8 121.95(10)
C12 C13 H13 120.1(9)
C8 C13 H13 117.9(9)

loop_
_geom_bond_atom_site_label_1
_geom_bond_atom_site_label_2
_geom_bond_distance
C1 C2 1.3735(14)
C1 N1 1.4268(12)
C1 C6 1.4568(14)
C2 O1 1.3233(13)
C2 C3 1.5022(14)
O1 H1A 0.98(2)
C3 C4 1.5033(17)
C3 C4X 1.509(8)
C3 H3A 0.9900
C3 H3B 0.9900
C3 H3C 0.9900
C3 H3D 0.9900
C4 C5 1.5387(16)
C4 H4A 0.9900
C4 H4B 0.9900
C5 C4X 1.455(8)
C5 C6 1.5059(15)
C5 H5A 0.9900
C5 H5B 0.9900
C5 H5C 0.9900
C5 H5D 0.9900
C6 O2 1.2373(13)
C4X H4C 0.9900
C4X H4D 0.9900
N1 C7 1.3366(13)
N1 H1 0.908(18)
C7 O3 1.2567(13)
C7 C8 1.4917(14)
C8 C13 1.4030(14)
C8 C9 1.4079(14)
C9 O4 1.3573(12)
C9 C10 1.3995(14)
O4 H4 0.908(19)
C10 C11 1.3869(16)
C10 H10 0.979(16)
C11 C12 1.3945(16)
C11 H11 0.984(17)
C12 C13 1.3863(15)
C12 H12 1.066(14)
C13 H13 0.962(15)

loop_
_geom_hbond_atom_site_label_D
_geom_hbond_atom_site_label_H
_geom_hbond_atom_site_label_A
_geom_hbond_distance_DH
_geom_hbond_distance_HA
_geom_hbond_distance_DA
_geom_hbond_angle_DHA
_geom_hbond_site_symmetry_A
O1 H1A N1 0.98(2) 2.53(2) 3.0254(12) 110.9(14) .
O1 H1A O3 0.98(2) 1.49(2) 2.4653(12) 172.7(19) .
N1 H1 O2 0.908(18) 2.116(17) 2.5944(12) 111.8(13) .
N1 H1 O4 0.908(18) 1.895(18) 2.6481(12) 139.0(15) .
O4 H4 O2 0.908(19) 1.75(2) 2.6446(11) 168.2(18) 3_666

loop_
_geom_torsion_atom_site_label_1
_geom_torsion_atom_site_label_2
_geom_torsion_atom_site_label_3
_geom_torsion_atom_site_label_4
_geom_torsion
N1 C1 C2 O1 -0.19(17)
C6 C1 C2 O1 -179.24(9)
N1 C1 C2 C3 178.13(10)
C6 C1 C2 C3 -0.93(15)
O1 C2 C3 C4 -153.17(10)
C1 C2 C3 C4 28.33(14)
O1 C2 C3 C4X 156.0(4)
C1 C2 C3 C4X -22.5(4)
C2 C3 C4 C5 -51.74(13)
C4X C3 C4 C5 47.2(4)
C3 C4 C5 C4X -49.4(4)
C3 C4 C5 C6 50.13(13)
C2 C1 C6 O2 178.62(10)
N1 C1 C6 O2 -0.58(13)
C2 C1 C6 C5 -0.32(15)
N1 C1 C6 C5 -179.52(9)
C4X C5 C6 O2 -153.0(4)
C4 C5 C6 O2 155.99(11)
C4X C5 C6 C1 25.9(4)
C4 C5 C6 C1 -25.09(14)
C6 C5 C4X C3 -50.0(6)
C4 C5 C4X C3 51.3(4)
C2 C3 C4X C5 48.8(6)
C4 C3 C4X C5 -53.2(4)
C2 C1 N1 C7 -2.57(18)
C6 C1 N1 C7 176.55(10)
C1 N1 C7 O3 -0.25(18)
C1 N1 C7 C8 -178.40(9)
O3 C7 C8 C13 5.76(15)
N1 C7 C8 C13 -176.02(9)
O3 C7 C8 C9 -171.92(10)
N1 C7 C8 C9 6.31(15)
C13 C8 C9 O4 177.67(9)
C7 C8 C9 O4 -4.69(15)
C13 C8 C9 C10 -3.26(15)
C7 C8 C9 C10 174.38(10)
O4 C9 C10 C11 -178.79(10)
C8 C9 C10 C11 2.16(16)
C9 C10 C11 C12 0.40(17)
C10 C11 C12 C13 -1.76(17)
C11 C12 C13 C8 0.58(17)
C9 C8 C13 C12 1.92(16)
C7 C8 C13 C12 -175.94(10)
